data_2210253
loop_
_publ_author_name
'Amini, Mostafa M.'
'Azadmeher, Amirreza'
'Ng, Seik Weng'

_publ_section_title <i>catena</i>-Poly[[ethyldiphenyltin(IV)]-\m-isonicotinato-\k^2^<i>O</i>:<i>N</i>']
_journal_coeditor_code HB2120
_journal_issue 9
_journal_name_full 'Acta Crystallographica Section E'
_journal_page_first m2293
_journal_page_last m2294
_journal_paper_doi 10.1107/S1600536806032958
_journal_volume 62
_journal_year 2006
_chemical_formula_iupac '[Sn (C2 H5) (C6 H5)2 (C6 H4 N O2)]'
_chemical_formula_moiety 'C20 H19 N O2 Sn'
_chemical_formula_sum 'C20 H19 N O2 Sn'
_chemical_formula_weight 424.05
_chemical_name_systematic
;
catena-Poly[[ethyldiphenyltin(IV)]-\m-isonicotinato-\k^2^O:N']
;
_space_group_IT_number 2
_symmetry_cell_setting triclinic
_symmetry_space_group_name_Hall '-P 1'
_symmetry_space_group_name_H-M 'P -1'
_atom_sites_solution_hydrogens geom
_atom_sites_solution_primary direct
_atom_sites_solution_secondary difmap
_audit_creation_method SHELXL97
_cell_angle_alpha 78.9900(10)
_cell_angle_beta 77.0660(10)
_cell_angle_gamma 70.6220(10)
_cell_formula_units_Z 2
_cell_length_a 9.75620(10)
_cell_length_b 9.97110(10)
_cell_length_c 10.29080(10)
_cell_measurement_reflns_used 6986
_cell_measurement_temperature 173(2)
_cell_measurement_theta_max 33.3
_cell_measurement_theta_min 2.6
_cell_volume 912.971(17)
_computing_cell_refinement 'SAINT (Bruker, 2004)'
_computing_data_collection 'SMART (Bruker, 2004)'
_computing_data_reduction SAINT
_computing_molecular_graphics 'X-SEED (Barbour, 2001)'
_computing_publication_material SHELXL97
_computing_structure_refinement 'SHELXL97 (Sheldrick, 1997)'
_computing_structure_solution 'SHELXS97 (Sheldrick, 1997)'
_diffrn_ambient_temperature 173(2)
_diffrn_measured_fraction_theta_full 0.99
_diffrn_measured_fraction_theta_max 0.99
_diffrn_measurement_device_type 'Bruker APEXII CCD area-detector'
_diffrn_measurement_method '\f and \w'
_diffrn_radiation_monochromator graphite
_diffrn_radiation_source 'fine-focus sealed tube'
_diffrn_radiation_type MoK\a
_diffrn_radiation_wavelength 0.71073
_diffrn_reflns_av_R_equivalents 0.029
_diffrn_reflns_av_sigmaI/netI 0.025
_diffrn_reflns_limit_h_max 12
_diffrn_reflns_limit_h_min -12
_diffrn_reflns_limit_k_max 12
_diffrn_reflns_limit_k_min -12
_diffrn_reflns_limit_l_max 13
_diffrn_reflns_limit_l_min -13
_diffrn_reflns_number 13345
_diffrn_reflns_theta_full 27.5
_diffrn_reflns_theta_max 27.5
_diffrn_reflns_theta_min 2.1
_diffrn_standards_decay_% 0
_diffrn_standards_interval_count 0
_diffrn_standards_interval_time 0
_diffrn_standards_number 0
_exptl_absorpt_coefficient_mu 1.410
_exptl_absorpt_correction_T_max 0.872
_exptl_absorpt_correction_T_min 0.616
_exptl_absorpt_correction_type multi-scan
_exptl_absorpt_process_details '(SADABS; Sheldrick, 1996)'
_exptl_crystal_colour Colourless
_exptl_crystal_density_diffrn 1.543
_exptl_crystal_density_method 'not measured'
_exptl_crystal_description Plate
_exptl_crystal_F_000 424
_exptl_crystal_size_max 0.38
_exptl_crystal_size_mid 0.20
_exptl_crystal_size_min 0.10
_refine_diff_density_max 2.36
_refine_diff_density_min -1.10
_refine_ls_extinction_method none
_refine_ls_goodness_of_fit_ref 1.12
_refine_ls_hydrogen_treatment constr
_refine_ls_matrix_type full
_refine_ls_number_parameters 227
_refine_ls_number_reflns 4146
_refine_ls_number_restraints 1
_refine_ls_restrained_S_all 1.13
_refine_ls_R_factor_all 0.030
_refine_ls_R_factor_gt 0.028
_refine_ls_shift/su_max 0.001
_refine_ls_shift/su_mean 0.000
_refine_ls_structure_factor_coef Fsqd
_refine_ls_weighting_details 'calc w = 1/[\s^2^(Fo^2^)+(0.061P)^2^+0.7851P] where P=(Fo^2^+2Fc^2^)/3'
_refine_ls_weighting_scheme calc
_refine_ls_wR_factor_gt 0.080
_refine_ls_wR_factor_ref 0.089
_reflns_number_gt 3983
_reflns_number_total 4146
_reflns_threshold_expression I>2\s(I)
_cod_data_source_file hb2120.cif
_cod_data_source_block I
_cod_depositor_comments
;
The following automatic conversions were performed:
'_symmetry_cell_setting' value 'Triclinic' changed to 'triclinic'
according to '/home/saulius/struct/CIF-dictionaries/cif_core.dic'
dictionary named 'cif_core.dic' version 2.4.1 from 2010-06-29.

Automatic conversion script
Id: cif_fix_enum 1527 2010-12-29 10:47:43Z saulius 

The following automatic conversions were performed:

'_symmetry_cell_setting' value 'Triclinic' changed to 'triclinic'
according to /home/saulius/struct/CIF-dictionaries/cif_core.dic
dictionary named 'cif_core.dic' version 2.4.1 from 2010-06-29.

Automatic conversion script
Id: cif_fix_values 1715 2011-07-08 13:25:40Z adriana 
;
_cod_original_cell_volume 912.97(2)
_cod_database_code 2210253
_cod_database_fobs_code 2210253

loop_
_symmetry_equiv_pos_as_xyz
'x, y, z'
'-x, -y, -z'

loop_
_atom_site_type_symbol
_atom_site_label
_atom_site_fract_x
_atom_site_fract_y
_atom_site_fract_z
_atom_site_U_iso_or_equiv
_atom_site_adp_type
_atom_site_calc_flag
_atom_site_refinement_flags
_atom_site_occupancy
_atom_site_disorder_assembly
_atom_site_disorder_group
Sn Sn1 0.237601(16) 0.752294(16) 0.808295(15) 0.01265(8) Uani d . 1 . .
O O1 0.4750(2) 0.7242(2) 0.7935(2) 0.0160(4) Uani d . 1 . .
O O2 0.4087(2) 0.9411(2) 0.8670(2) 0.0201(4) Uani d . 1 . .
N N1 0.9689(2) 0.7820(3) 0.8049(2) 0.0159(4) Uani d . 1 . .
C C1 0.2946(3) 0.5438(3) 0.7448(3) 0.0145(5) Uani d . 1 . .
C C2 0.3259(3) 0.5202(3) 0.6081(3) 0.0171(5) Uani d . 1 . .
C C3 0.3673(3) 0.3814(3) 0.5710(3) 0.0213(5) Uani d . 1 . .
C C4 0.3770(3) 0.2627(3) 0.6717(3) 0.0213(5) Uani d . 1 . .
C C5 0.3454(3) 0.2832(3) 0.8084(3) 0.0199(5) Uani d . 1 . .
C C6 0.3037(3) 0.4222(3) 0.8443(3) 0.0167(5) Uani d . 1 . .
C C7 0.1881(3) 0.7271(3) 1.0279(3) 0.0156(5) Uani d . 1 . .
C C8 0.3059(3) 0.6940(3) 1.1003(3) 0.0183(5) Uani d . 1 . .
C C9 0.2823(3) 0.6684(3) 1.2419(3) 0.0217(5) Uani d . 1 . .
C C10 0.1398(3) 0.6743(3) 1.3147(3) 0.0204(5) Uani d . 1 . .
C C11 0.0230(3) 0.7040(3) 1.2454(3) 0.0206(5) Uani d . 1 . .
C C12 0.0463(3) 0.7307(3) 1.1035(3) 0.0192(5) Uani d . 1 . .
C C13 0.2042(4) 0.9442(3) 0.6636(3) 0.0255(6) Uani d D 1 . .
C C14 0.1409(9) 0.9505(8) 0.5389(6) 0.041(2) Uani d PD 0.540(10) A 1
C C14' 0.3152(7) 0.9458(7) 0.5414(6) 0.022(2) Uani d PD 0.460(10) A 2
C C15 0.5034(3) 0.8322(3) 0.8259(3) 0.0140(5) Uani d . 1 . .
C C16 0.6680(3) 0.8152(3) 0.8127(3) 0.0132(5) Uani d . 1 . .
C C17 0.7114(3) 0.9273(3) 0.8393(3) 0.0156(5) Uani d . 1 . .
C C18 0.8621(3) 0.9067(3) 0.8330(3) 0.0175(5) Uani d . 1 . .
C C19 0.9263(3) 0.6752(3) 0.7780(3) 0.0178(5) Uani d . 1 . .
C C20 0.7778(3) 0.6872(3) 0.7806(3) 0.0159(5) Uani d . 1 . .
H H2 0.3187 0.5999 0.5398 0.021 Uiso calc R 1 . .
H H3 0.3884 0.3680 0.4789 0.026 Uiso calc R 1 . .
H H4 0.4049 0.1688 0.6475 0.026 Uiso calc R 1 . .
H H5 0.3522 0.2031 0.8762 0.024 Uiso calc R 1 . .
H H6 0.2812 0.4350 0.9366 0.020 Uiso calc R 1 . .
H H8 0.4023 0.6892 1.0523 0.022 Uiso calc R 1 . .
H H9 0.3624 0.6471 1.2883 0.026 Uiso calc R 1 . .
H H10 0.1235 0.6581 1.4101 0.024 Uiso calc R 1 . .
H H11 -0.0727 0.7064 1.2940 0.025 Uiso calc R 1 . .
H H12 -0.0343 0.7513 1.0579 0.023 Uiso calc R 1 . .
H H13a 0.1385 1.0250 0.7123 0.031 Uiso calc PR 0.540(10) A 1
H H13b 0.3008 0.9625 0.6323 0.031 Uiso calc PR 0.540(10) A 1
H H13c 0.1080 0.9633 0.6358 0.031 Uiso calc PR 0.460(10) A 2
H H13d 0.1961 1.0252 0.7104 0.031 Uiso calc PR 0.460(10) A 2
H H14a 0.1323 1.0442 0.4847 0.062 Uiso calc PR 0.540(10) A 1
H H14b 0.0431 0.9366 0.5664 0.062 Uiso calc PR 0.540(10) A 1
H H14c 0.2065 0.8749 0.4856 0.062 Uiso calc PR 0.540(10) A 1
H H14d 0.2861 1.0384 0.4854 0.034 Uiso calc PR 0.460(10) A 2
H H14e 0.3227 0.8688 0.4911 0.034 Uiso calc PR 0.460(10) A 2
H H14f 0.4110 0.9314 0.5659 0.034 Uiso calc PR 0.460(10) A 2
H H17 0.6400 1.0152 0.8610 0.019 Uiso calc R 1 . .
H H18 0.8911 0.9832 0.8492 0.021 Uiso calc R 1 . .
H H19 0.9999 0.5885 0.7565 0.021 Uiso calc R 1 . .
H H20 0.7522 0.6102 0.7610 0.019 Uiso calc R 1 . .

loop_
_atom_site_aniso_label
_atom_site_aniso_U_11
_atom_site_aniso_U_22
_atom_site_aniso_U_33
_atom_site_aniso_U_12
_atom_site_aniso_U_13
_atom_site_aniso_U_23
Sn1 0.00690(10) 0.01330(10) 0.01870(10) -0.00310(10) -0.00440(10) -0.00150(10)
O1 0.0080(10) 0.0180(10) 0.0250(10) -0.0050(10) -0.0040(10) -0.0040(10)
O2 0.0110(10) 0.0180(10) 0.0310(10) -0.0030(10) -0.0040(10) -0.0060(10)
N1 0.0100(10) 0.0170(10) 0.0230(10) -0.0050(10) -0.0050(10) -0.0030(10)
C1 0.0070(10) 0.0180(10) 0.0200(10) -0.0040(10) -0.0040(10) -0.0010(10)
C2 0.0130(10) 0.0180(10) 0.0210(10) -0.0050(10) -0.0060(10) 0.0000(10)
C3 0.0150(10) 0.027(2) 0.0240(10) -0.0080(10) -0.0030(10) -0.0080(10)
C4 0.0140(10) 0.0170(10) 0.035(2) -0.0040(10) -0.0050(10) -0.0080(10)
C5 0.0130(10) 0.0170(10) 0.0300(10) -0.0050(10) -0.0050(10) 0.0010(10)
C6 0.0100(10) 0.0200(10) 0.0200(10) -0.0040(10) -0.0040(10) -0.0010(10)
C7 0.0100(10) 0.0150(10) 0.0220(10) -0.0030(10) -0.0040(10) -0.0030(10)
C8 0.0110(10) 0.0220(10) 0.0230(10) -0.0060(10) -0.0050(10) -0.0020(10)
C9 0.0170(10) 0.027(2) 0.0250(10) -0.0080(10) -0.0080(10) -0.0020(10)
C10 0.0200(10) 0.0230(10) 0.0180(10) -0.0060(10) -0.0040(10) -0.0020(10)
C11 0.0110(10) 0.0230(10) 0.0250(10) -0.0030(10) -0.0010(10) -0.0030(10)
C12 0.0100(10) 0.0230(10) 0.0250(10) -0.0030(10) -0.0060(10) -0.0030(10)
C13 0.026(2) 0.023(2) 0.032(2) -0.0110(10) -0.0160(10) 0.0040(10)
C14 0.052(4) 0.048(4) 0.033(3) -0.027(3) -0.021(3) 0.010(3)
C14' 0.020(3) 0.024(3) 0.020(3) -0.007(2) 0.000(2) 0.001(2)
C15 0.0090(10) 0.0150(10) 0.0190(10) -0.0040(10) -0.0050(10) 0.0000(10)
C16 0.0080(10) 0.0150(10) 0.0160(10) -0.0040(10) -0.0040(10) 0.0000(10)
C17 0.0100(10) 0.0160(10) 0.0220(10) -0.0030(10) -0.0050(10) -0.0040(10)
C18 0.0120(10) 0.0180(10) 0.0260(10) -0.0060(10) -0.0060(10) -0.0050(10)
C19 0.0080(10) 0.0170(10) 0.0290(10) -0.0030(10) -0.0040(10) -0.0050(10)
C20 0.01050(10) 0.0150(10) 0.0250(10) -0.0050(10) -0.0040(10) -0.0050(10)

loop_
_atom_type_symbol
_atom_type_description
_atom_type_scat_dispersion_real
_atom_type_scat_dispersion_imag
_atom_type_scat_source
C C 0.0033 0.0016 'International Tables Vol C Tables 4.2.6.8 and 6.1.1.4'
H H 0.0000 0.0000 'International Tables Vol C Tables 4.2.6.8 and 6.1.1.4'
N N 0.0061 0.0033 'International Tables Vol C Tables 4.2.6.8 and 6.1.1.4'
O O 0.0106 0.0060 'International Tables Vol C Tables 4.2.6.8 and 6.1.1.4'
Sn Sn -0.6537 1.4246 'International Tables Vol C Tables 4.2.6.8 and 6.1.1.4'

loop_
_geom_angle_atom_site_label_1
_geom_angle_atom_site_label_2
_geom_angle_atom_site_label_3
_geom_angle_site_symmetry_1
_geom_angle_site_symmetry_3
_geom_angle
_geom_angle_publ_flag
C1 Sn1 C7 . . 107.90(10) yes
C1 Sn1 C13 . . 120.80(10) yes
C1 Sn1 O1 . . 89.30(10) yes
C1 Sn1 N1 . 1_455 88.20(10) yes
C7 Sn1 C13 . . 130.50(10) yes
C7 Sn1 O1 . . 95.50(10) yes
C7 Sn1 N1 . 1_455 89.10(10) yes
C13 Sn1 O1 . . 93.60(10) yes
C13 Sn1 N1 . 1_455 84.20(10) yes
N1 Sn1 O1 1_455 . 175.30(10) yes
C15 O1 Sn1 . . 114.5(2) no
C19 N1 C18 . . 117.8(2) no
C19 N1 Sn1 . 1_655 121.9(2) no
C18 N1 Sn1 . 1_655 120.3(2) no
C2 C1 C6 . . 117.6(2) no
C2 C1 Sn1 . . 123.6(2) no
C6 C1 Sn1 . . 118.8(2) no
C3 C2 C1 . . 121.7(2) no
C4 C3 C2 . . 119.5(3) no
C3 C4 C5 . . 120.1(3) no
C6 C5 C4 . . 120.0(3) no
C5 C6 C1 . . 121.2(3) no
C12 C7 C8 . . 117.5(2) no
C12 C7 Sn1 . . 123.7(2) no
C8 C7 Sn1 . . 118.6(2) no
C9 C8 C7 . . 121.3(2) no
C8 C9 C10 . . 120.1(3) no
C11 C10 C9 . . 119.6(3) no
C10 C11 C12 . . 120.4(2) no
C11 C12 C7 . . 121.2(2) no
C14' C13 Sn1 . . 118.3(3) no
C14 C13 Sn1 . . 119.8(3) no
O2 C15 O1 . . 125.0(2) no
O2 C15 C16 . . 120.1(2) no
O1 C15 C16 . . 114.9(2) no
C20 C16 C17 . . 118.6(2) no
C20 C16 C15 . . 121.7(2) no
C17 C16 C15 . . 119.7(2) no
C18 C17 C16 . . 118.7(2) no
N1 C18 C17 . . 123.1(2) no
N1 C19 C20 . . 122.9(2) no
C16 C20 C19 . . 118.9(2) no
C3 C2 H2 . . 119.2 no
C1 C2 H2 . . 119.2 no
C4 C3 H3 . . 120.3 no
C2 C3 H3 . . 120.3 no
C3 C4 H4 . . 120.0 no
C5 C4 H4 . . 120.0 no
C6 C5 H5 . . 120.0 no
C4 C5 H5 . . 120.0 no
C5 C6 H6 . . 119.4 no
C1 C6 H6 . . 119.4 no
C9 C8 H8 . . 119.4 no
C7 C8 H8 . . 119.4 no
C8 C9 H9 . . 120.0 no
C10 C9 H9 . . 120.0 no
C11 C10 H10 . . 120.2 no
C9 C10 H10 . . 120.2 no
C10 C11 H11 . . 119.8 no
C12 C11 H11 . . 119.8 no
C11 C12 H12 . . 119.4 no
C7 C12 H12 . . 119.4 no
C14 C13 H13a . . 107.4 no
Sn1 C13 H13a . . 107.4 no
C14 C13 H13b . . 107.4 no
Sn1 C13 H13b . . 107.4 no
H13a C13 H13b . . 106.9 no
C14' C13 H13c . . 107.7 no
Sn1 C13 H13c . . 107.7 no
C14' C13 H13d . . 107.7 no
C14 C13 H13d . . 127.5 no
Sn1 C13 H13d . . 107.7 no
H13c C13 H13d . . 107.1 no
C13 C14 H14a . . 109.5 no
C13 C14 H14b . . 109.5 no
H14a C14 H14b . . 109.5 no
C13 C14 H14c . . 109.5 no
H14a C14 H14c . . 109.5 no
H14b C14 H14c . . 109.5 no
C13 C14' H14d . . 109.5 no
C13 C14' H14e . . 109.5 no
H14d C14' H14e . . 109.5 no
C13 C14' H14f . . 109.5 no
H14d C14' H14f . . 109.5 no
H14e C14' H14f . . 109.5 no
C18 C17 H17 . . 120.6 no
C16 C17 H17 . . 120.6 no
N1 C18 H18 . . 118.5 no
C17 C18 H18 . . 118.5 no
N1 C19 H19 . . 118.6 no
C20 C19 H19 . . 118.6 no
C16 C20 H20 . . 120.5 no
C19 C20 H20 . . 120.5 no

loop_
_geom_bond_atom_site_label_1
_geom_bond_atom_site_label_2
_geom_bond_site_symmetry_2
_geom_bond_distance
_geom_bond_publ_flag
Sn1 C1 . 2.155(3) yes
Sn1 C7 . 2.186(3) yes
Sn1 C13 . 2.168(3) yes
Sn1 N1 1_455 2.546(2) yes
Sn1 O1 . 2.212(2) yes
C15 O1 . 1.313(3) yes
C15 O2 . 1.243(3) yes
N1 C19 . 1.357(4) no
N1 C18 . 1.363(4) no
C1 C2 . 1.420(4) no
C1 C6 . 1.422(4) no
C2 C3 . 1.409(4) no
C3 C4 . 1.408(4) no
C4 C5 . 1.410(4) no
C5 C6 . 1.406(4) no
C7 C12 . 1.420(4) no
C7 C8 . 1.422(4) no
C8 C9 . 1.410(4) no
C9 C10 . 1.412(4) no
C10 C11 . 1.398(4) no
C11 C12 . 1.414(4) no
C13 C14' . 1.465(6) no
C13 C14 . 1.527(6) no
C15 C16 . 1.535(3) no
C16 C20 . 1.407(4) no
C16 C17 . 1.410(4) no
C17 C18 . 1.404(3) no
C19 C20 . 1.408(4) no
C2 H2 . 0.95 no
C3 H3 . 0.95 no
C4 H4 . 0.95 no
C5 H5 . 0.95 no
C6 H6 . 0.95 no
C8 H8 . 0.95 no
C9 H9 . 0.95 no
C10 H10 . 0.95 no
C11 H11 . 0.95 no
C12 H12 . 0.95 no
C13 H13a . 0.99 no
C13 H13b . 0.99 no
C13 H13c . 0.99 no
C13 H13d . 0.99 no
C14 H14a . 0.98 no
C14 H14b . 0.98 no
C14 H14c . 0.98 no
C14' H14d . 0.98 no
C14' H14e . 0.98 no
C14' H14f . 0.98 no
C17 H17 . 0.95 no
C18 H18 . 0.95 no
C19 H19 . 0.95 no
C20 H20 . 0.95 no

loop_
_geom_torsion_atom_site_label_1
_geom_torsion_atom_site_label_2
_geom_torsion_atom_site_label_3
_geom_torsion_atom_site_label_4
_geom_torsion_site_symmetry_1
_geom_torsion
_geom_torsion_publ_flag
C1 Sn1 O1 C15 . -179.6(2) no
C13 Sn1 O1 C15 . 59.6(2) no
C7 Sn1 O1 C15 . -71.6(2) no
C13 Sn1 C1 C2 . 5.9(2) no
C7 Sn1 C1 C2 . 176.6(2) no
O1 Sn1 C1 C2 . -87.8(2) no
N1 Sn1 C1 C2 1_455 88.1(2) no
C13 Sn1 C1 C6 . -175.0(2) no
C7 Sn1 C1 C6 . -4.3(2) no
O1 Sn1 C1 C6 . 91.3(2) no
N1 Sn1 C1 C6 1_455 -92.8(2) no
C6 C1 C2 C3 . -1.2(4) no
Sn1 C1 C2 C3 . 177.9(2) no
C1 C2 C3 C4 . 0.5(4) no
C2 C3 C4 C5 . 0.0(4) no
C3 C4 C5 C6 . 0.2(4) no
C4 C5 C6 C1 . -0.9(4) no
C2 C1 C6 C5 . 1.4(4) no
Sn1 C1 C6 C5 . -177.8(2) no
C1 Sn1 C7 C12 . -87.2(2) no
C13 Sn1 C7 C12 . 82.2(3) no
O1 Sn1 C7 C12 . -178.3(2) no
N1 Sn1 C7 C12 1_455 0.6(2) no
C1 Sn1 C7 C8 . 87.6(2) no
C13 Sn1 C7 C8 . -102.9(2) no
O1 Sn1 C7 C8 . -3.4(2) no
N1 Sn1 C7 C8 1_455 175.5(2) no
C12 C7 C8 C9 . -1.1(4) no
Sn1 C7 C8 C9 . -176.3(2) no
C7 C8 C9 C10 . 0.4(4) no
C8 C9 C10 C11 . 0.7(4) no
C9 C10 C11 C12 . -1.1(4) no
C10 C11 C12 C7 . 0.4(4) no
C8 C7 C12 C11 . 0.7(4) no
Sn1 C7 C12 C11 . 175.7(2) no
C1 Sn1 C13 C14' . -48.2(4) no
C7 Sn1 C13 C14' . 143.5(3) no
O1 Sn1 C13 C14' . 43.2(4) no
N1 Sn1 C13 C14' 1_455 -132.7(4) no
C1 Sn1 C13 C14 . 32.3(5) no
C7 Sn1 C13 C14 . -135.9(4) no
O1 Sn1 C13 C14 . 123.7(4) no
N1 Sn1 C13 C14 1_455 -52.1(4) no
Sn1 O1 C15 O2 . 2.7(3) no
Sn1 O1 C15 C16 . -178.6(2) no
O2 C15 C16 C20 . 173.0(3) no
O1 C15 C16 C20 . -5.7(4) no
O2 C15 C16 C17 . -3.9(4) no
O1 C15 C16 C17 . 177.3(2) no
C20 C16 C17 C18 . -0.1(4) no
C15 C16 C17 C18 . 176.9(2) no
C19 N1 C18 C17 . 2.0(4) no
Sn1 N1 C18 C17 1_655 -176.8(2) no
C16 C17 C18 N1 . -1.3(4) no
C18 N1 C19 C20 . -1.3(4) no
Sn1 N1 C19 C20 1_655 177.5(2) no
C17 C16 C20 C19 . 0.8(4) no
C15 C16 C20 C19 . -176.2(2) no
N1 C19 C20 C16 . -0.1(4) no
